data_7005757
loop_
_publ_author_name
'Vargas-D\'iaz, Gabriela'
'L\'opez-Sandoval, Horacio'
'V\'azquez-Palma, Adriana B.'
'Flores-Alamo, Marcos'
'Pe\~na-Hueso, Adri\'an'
'S\'anchez-Ru\'iz, Sonia A.'
'Flores-Parra, Angelina'
'Contreras, Rosalinda'
'Barba-Behrens, Norah'

_publ_section_title
;
 Stereochemistry of optically active nickel(ii) and cobalt(ii)
 coordination compounds derived from N-acetyl aminoalcohols
;
_journal_issue 37
_journal_name_full 'Dalton Transactions'
_journal_page_first 4185
_journal_paper_doi 10.1039/b705195f
_journal_year 2007
_chemical_absolute_configuration ad
_chemical_compound_source 'synthesis as described'
_chemical_formula_moiety 'C24 H32 Co N2 O6, 2(H2 O)'
_chemical_formula_sum 'C24 H36 Co N2 O8'
_chemical_formula_weight 539.49
_chemical_name_common (Co(N-acetyl-(-)-ephedrine)!2$).2H!2$O
_chemical_name_systematic
;
[Co(N-acetyl-(-)-ephedrine)~2~].2H~2~O
;
_space_group_IT_number 1
_symmetry_cell_setting triclinic
_symmetry_Int_Tables_number 1
_symmetry_space_group_name_Hall 'P 1'
_symmetry_space_group_name_H-M 'P 1'
_atom_sites_solution_hydrogens difmap
_atom_sites_solution_primary direct
_atom_sites_solution_secondary difmap
_audit_conform_dict_location ftp://ftp.iucr.org/pub/cif_core.dic
_audit_conform_dict_name cif_core.dic
_audit_conform_dict_version 2.3
_audit_creation_date 2007-06-07T14:57:33-00:00
_audit_creation_method 'WinGX routine CIF_UPDATE'
_cell_angle_alpha 71.2063(16)
_cell_angle_beta 81.2558(17)
_cell_angle_gamma 81.4946(18)
_cell_formula_units_Z 1
_cell_length_a 7.2132(2)
_cell_length_b 8.9996(3)
_cell_length_c 10.9360(4)
_cell_measurement_reflns_used 2440
_cell_measurement_temperature 293
_cell_measurement_theta_max 27
_cell_measurement_theta_min 2
_cell_measurement_wavelength 0.71073
_cell_volume 660.54(4)
_computing_cell_refinement 'DENZO/SCALEPACK (Otwinowski & Minor, 1997)'
_computing_data_collection 'COLLECT (Nonius, 1997-2001).'
_computing_data_reduction 'DENZO/SCALEPACK (Otwinowski & Minor, 1997)'
_computing_molecular_graphics 'CAMERON (Watkin et al., 1996)'
_computing_publication_material 'CRYSTALS (Betteridge et al., 2003)'
_computing_structure_refinement 'CRYSTALS (Betteridge et al., 2003)'
_computing_structure_solution 'SHELXS 97 (Sheldrick, 1997)'
_diffrn_ambient_temperature 293
_diffrn_detector 'CCD plate'
_diffrn_detector_area_resol_mean 9
_diffrn_measured_fraction_theta_full 0.955
_diffrn_measured_fraction_theta_max 0.941
_diffrn_measurement_device '95mm CCD camera on \k-goniostat'
_diffrn_measurement_device_type 'Nonius KappaCCD'
_diffrn_measurement_method '\f & \w scans'
_diffrn_orient_matrix_type 'by Nonius Collect from scalepack cell'
_diffrn_orient_matrix_UB_11 0.542213E-1
_diffrn_orient_matrix_UB_12 -0.106659
_diffrn_orient_matrix_UB_13 -0.59442E-2
_diffrn_orient_matrix_UB_21 -0.812556E-1
_diffrn_orient_matrix_UB_22 -0.505523E-1
_diffrn_orient_matrix_UB_23 0.812432E-1
_diffrn_orient_matrix_UB_31 -0.101756
_diffrn_orient_matrix_UB_32 0.8331E-3
_diffrn_orient_matrix_UB_33 -0.530227E-1
_diffrn_radiation_monochromator graphite
_diffrn_radiation_probe x-ray
_diffrn_radiation_type 'Mo K\a'
_diffrn_radiation_wavelength 0.71073
_diffrn_reflns_av_R_equivalents 0
_diffrn_reflns_av_unetI/netI 0.0407
_diffrn_reflns_limit_h_max 8
_diffrn_reflns_limit_h_min -8
_diffrn_reflns_limit_k_max 10
_diffrn_reflns_limit_k_min -11
_diffrn_reflns_limit_l_max 14
_diffrn_reflns_limit_l_min -14
_diffrn_reflns_number 4589
_diffrn_reflns_theta_full 25.847
_diffrn_reflns_theta_max 27.496
_diffrn_reflns_theta_min 2.404
_diffrn_source 'Enraf Nonius FR590'
_diffrn_standards_number 0
_exptl_absorpt_coefficient_mu 0.698
_exptl_absorpt_correction_T_max 0.8698
_exptl_absorpt_correction_T_min 0.8112
_exptl_absorpt_correction_type none
_exptl_crystal_colour colourless
_exptl_crystal_density_diffrn 1.356
_exptl_crystal_density_method 'not measured'
_exptl_crystal_description prism
_exptl_crystal_F_000 285
_exptl_crystal_size_max 0.45
_exptl_crystal_size_mid 0.3
_exptl_crystal_size_min 0.2
_refine_diff_density_max 0.53
_refine_diff_density_min -0.66
_refine_diff_density_rms 0.199
_refine_ls_abs_structure_details 'Flack (1983), 1730 Friedel-pairs'
_refine_ls_abs_structure_Flack 0.032(10)
_refine_ls_extinction_coef 0.82(4)
_refine_ls_extinction_expression Fc^*^=kFc[1+0.001xFc^2^\l^3^/sin(2\q)]^-1/4^
_refine_ls_extinction_method None
_refine_ls_goodness_of_fit_ref 1.0848
_refine_ls_hydrogen_treatment refxyz
_refine_ls_matrix_type full
_refine_ls_number_parameters 425
_refine_ls_number_reflns 4375
_refine_ls_number_restraints 27
_refine_ls_restrained_S_all 1.149
_refine_ls_R_factor_all 0.0346
_refine_ls_R_factor_gt 0.0306
_refine_ls_shift/su_max 0.000139
_refine_ls_shift/su_mean 0
_refine_ls_structure_factor_coef F
_refine_ls_weighting_details
;
Method, part 1, Chebychev polynomial, (Watkin, 1994, Prince, 1982)
[weight] = 1.0/[A~0~*T~0~(x)+A~1~*T~1~(x) ... +A~n-1~]*T~n-1~(x)]
where A~i~ are the Chebychev coefficients listed below and x= Fcalc/Fmax
Method = Robust Weighting (Prince, 1982)
W = [weight] * [1-(deltaF/6*sigmaF)^2^]^2^
A~i~ are:
0.636 1.72 0.207 0.552 0.159
;
_refine_ls_weighting_scheme calc
_refine_ls_wR_factor_all 0.0446
_refine_ls_wR_factor_gt 0.0369
_refine_ls_wR_factor_ref 0.0369
_reflns_number_gt 4375
_reflns_number_total 4589
_reflns_threshold_expression I>3.0\s(I)
_cod_data_source_file b705195f.txt
_cod_data_source_block 1
_cod_depositor_comments
;
The following automatic conversions were performed:
'_symmetry_cell_setting' value 'Triclinic' changed to 'triclinic'
according to '/home/saulius/struct/CIF-dictionaries/cif_core.dic'
dictionary named 'cif_core.dic' version 2.4.1 from 2010-06-29.

Automatic conversion script
Id: cif_fix_enum 1527 2010-12-29 10:47:43Z saulius 
;
_cod_original_formula_sum 'C24 H36 Co1 N2 O8'
_cod_database_code 7005757

loop_
_symmetry_equiv_pos_as_xyz
x,y,z

loop_
_atom_site_label
_atom_site_type_symbol
_atom_site_fract_x
_atom_site_fract_y
_atom_site_fract_z
_atom_site_U_iso_or_equiv
_atom_site_adp_type
_atom_site_occupancy
_atom_site_disorder_assembly
_atom_site_disorder_group
C3 C 0.5019(4) 0.4738(3) 0.6521(2) 0.0353 Uani 1 . .
C4 C 0.5013(5) 0.3244(3) 0.6120(3) 0.0368 Uani 1 . .
C5 C 0.2045(4) 0.4110(4) 0.5140(3) 0.0435 Uani 1 . .
C6 C 0.1401(4) 0.5863(4) 0.4953(3) 0.0398 Uani 1 . .
C7 C 0.3745(4) 0.8162(3) 0.1294(2) 0.0348 Uani 1 . .
C8 C 0.5756(4) 0.8608(3) 0.1121(3) 0.036 Uani 1 . .
C9 C 0.8449(4) 0.7615(4) 0.2483(3) 0.0383 Uani 1 . .
C10 C 0.8950(4) 0.5880(3) 0.2556(3) 0.0346 Uani 1 . .
C11 C 0.4444(6) 0.2502(4) 0.4218(3) 0.0496 Uani 1 . .
C12 C 0.5853(5) 0.9392(4) 0.3042(3) 0.0459 Uani 1 . .
C13 C 0.5639(4) 0.4361(3) 0.7864(2) 0.0396 Uani 1 . .
C14 C 0.4363(5) 0.3699(3) 0.8933(3) 0.0499 Uani 1 . .
C15 C 0.4837(6) 0.3314(4) 1.0184(3) 0.0632 Uani 1 . .
C16 C 0.6578(6) 0.3557(4) 1.0401(3) 0.0627 Uani 1 . .
C17 C 0.7845(6) 0.4196(5) 0.9362(3) 0.062 Uani 1 . .
C18 C 0.7379(5) 0.4608(5) 0.8089(3) 0.0543 Uani 1 . .
C19 C 0.2825(4) 0.8696(3) 0.0049(2) 0.0374 Uani 1 . .
C20 C 0.1762(4) 1.0163(3) -0.0286(3) 0.0421 Uani 1 . .
C21 C 0.0955(5) 1.0698(3) -0.1442(3) 0.0515 Uani 1 . .
C22 C 0.1172(5) 0.9807(4) -0.2266(3) 0.0579 Uani 1 . .
C23 C 0.2197(6) 0.8335(5) -0.1920(4) 0.0642 Uani 1 . .
C24 C 0.3020(6) 0.7780(4) -0.0775(3) 0.0535 Uani 1 . .
C25 C 0.6988(5) 0.2408(4) 0.6002(3) 0.0516 Uani 1 . .
C26 C 0.7054(4) 0.7904(4) 0.0162(3) 0.0485 Uani 1 . .
H1 H 0.734(6) 0.565(5) 0.554(4) 0.0579 Uiso 1 . .
H2 H 0.262(6) 0.608(4) 0.194(3) 0.05 Uiso 1 . .
H3 H 0.374(5) 0.525(4) 0.657(3) 0.0409 Uiso 1 . .
H4 H 0.418(5) 0.246(4) 0.689(3) 0.0422 Uiso 1 . .
H7 H 0.295(5) 0.865(4) 0.185(3) 0.0422 Uiso 1 . .
H8 H 0.570(5) 0.970(4) 0.074(3) 0.0411 Uiso 1 . .
H14 H 0.312(6) 0.366(4) 0.884(4) 0.0573 Uiso 1 . .
H15 H 0.373(6) 0.313(5) 1.091(4) 0.0707 Uiso 1 . .
H16 H 0.684(6) 0.327(5) 1.121(5) 0.0727 Uiso 1 . .
H17 H 0.894(8) 0.438(5) 0.952(5) 0.0784 Uiso 1 . .
H18 H 0.827(6) 0.504(5) 0.738(4) 0.0707 Uiso 1 . .
H20 H 0.157(5) 1.078(4) 0.032(3) 0.0485 Uiso 1 . .
H21 H 0.009(5) 1.178(4) -0.169(4) 0.0594 Uiso 1 . .
H22 H 0.059(6) 1.025(5) -0.312(4) 0.0674 Uiso 1 . .
H23 H 0.246(8) 0.762(6) -0.248(5) 0.0834 Uiso 1 . .
H24 H 0.384(6) 0.668(5) -0.066(4) 0.0654 Uiso 1 . .
H51 H 0.150(5) 0.357(4) 0.609(3) 0.0493 Uiso 1 . .
H52 H 0.142(5) 0.363(4) 0.455(3) 0.0485 Uiso 1 . .
H71 H 1.016(13) 0.159(11) 0.301(6) 0.1639 Uiso 1 . .
H72 H 1.074(14) 0.305(7) 0.231(8) 0.1639 Uiso 1 . .
H81 H 0.113(12) 0.891(8) 0.444(8) 0.1701 Uiso 1 . .
H82 H -0.028(13) 0.913(9) 0.538(7) 0.1699 Uiso 1 . .
H91 H 0.873(5) 0.764(4) 0.330(3) 0.047 Uiso 1 . .
H92 H 0.914(5) 0.840(4) 0.168(3) 0.0468 Uiso 1 . .
H111 H 0.406(5) 0.158(4) 0.472(3) 0.0711 Uiso 1 . .
H112 H 0.576(8) 0.236(4) 0.397(4) 0.0702 Uiso 1 . .
H113 H 0.387(6) 0.278(4) 0.353(5) 0.0709 Uiso 1 . .
H121 H 0.606(7) 0.894(5) 0.392(2) 0.0758 Uiso 1 . .
H122 H 0.679(7) 1.029(6) 0.248(4) 0.0756 Uiso 1 . .
H123 H 0.448(7) 0.982(5) 0.299(4) 0.0746 Uiso 1 . .
H251 H 0.700(7) 0.126(6) 0.593(4) 0.0799 Uiso 1 . .
H252 H 0.765(6) 0.223(5) 0.681(4) 0.0806 Uiso 1 . .
H253 H 0.770(7) 0.319(5) 0.514(4) 0.0804 Uiso 1 . .
H261 H 0.699(4) 0.667(6) 0.052(3) 0.0764 Uiso 1 . .
H262 H 0.847(7) 0.811(4) 0.008(3) 0.076 Uiso 1 . .
H263 H 0.660(4) 0.831(4) -0.063(4) 0.0756 Uiso 1 . .
N1 N 0.4093(4) 0.3742(3) 0.4877(2) 0.0342 Uani 1 . .
N2 N 0.6396(4) 0.8097(3) 0.2463(2) 0.0329 Uani 1 . .
O1 O 0.6066(3) 0.5840(3) 0.5501(2) 0.0367 Uani 1 . .
O2 O 0.3868(3) 0.6474(2) 0.1884(2) 0.0352 Uani 1 . .
O3 O 0.2568(3) 0.6852(3) 0.4365(2) 0.0411 Uani 1 . .
O4 O 0.7650(3) 0.4974(3) 0.3014(2) 0.0376 Uani 1 . .
O5 O -0.0242(4) 0.6211(3) 0.5361(2) 0.0564 Uani 1 . .
O6 O 1.0595(3) 0.5400(3) 0.2225(2) 0.0456 Uani 1 . .
O7 O 1.0787(7) 0.2094(5) 0.2193(4) 0.1042 Uani 1 . .
O8 O 0.0390(8) 0.9703(5) 0.4662(4) 0.1119 Uani 1 . .
Co1 Co 0.51378(18) 0.59576(13) 0.36358(11) 0.0311 Uani 1 . .

loop_
_atom_site_aniso_label
_atom_site_aniso_U_11
_atom_site_aniso_U_22
_atom_site_aniso_U_33
_atom_site_aniso_U_23
_atom_site_aniso_U_13
_atom_site_aniso_U_12
C3 0.0343(11) 0.0384(10) 0.0315(10) -0.0095(8) -0.0033(8) -0.0020(8)
C4 0.0416(14) 0.0336(11) 0.0320(11) -0.0045(9) -0.0086(9) -0.0015(9)
C5 0.0347(13) 0.0498(14) 0.0431(14) -0.0048(11) -0.0085(10) -0.0126(10)
C6 0.0287(13) 0.0550(15) 0.0327(11) -0.0079(10) -0.0076(9) -0.0039(10)
C7 0.0329(11) 0.0349(10) 0.0342(10) -0.0072(8) -0.0078(8) 0.0004(8)
C8 0.0357(14) 0.0344(12) 0.0350(11) -0.0039(9) -0.0081(9) -0.0053(9)
C9 0.0313(12) 0.0405(12) 0.0425(13) -0.0098(10) -0.0061(9) -0.0069(9)
C10 0.0258(12) 0.0433(13) 0.0339(11) -0.0108(9) -0.0048(8) -0.0015(9)
C11 0.064(2) 0.0450(17) 0.0441(16) -0.0166(14) -0.0065(14) -0.0125(15)
C12 0.0525(19) 0.0402(15) 0.0509(17) -0.0209(14) -0.0145(13) 0.0020(13)
C13 0.0432(13) 0.0400(11) 0.0336(10) -0.0092(8) -0.0073(9) 0.0006(9)
C14 0.0612(17) 0.0506(13) 0.0372(11) -0.0093(10) -0.0041(11) -0.0146(11)
C15 0.095(3) 0.0574(15) 0.0348(12) -0.0076(11) -0.0041(13) -0.0203(15)
C16 0.100(3) 0.0552(15) 0.0336(12) -0.0114(11) -0.0182(13) -0.0060(15)
C17 0.063(2) 0.082(2) 0.0496(16) -0.0273(16) -0.0223(14) 0.0004(16)
C18 0.0474(16) 0.079(2) 0.0387(13) -0.0202(14) -0.0079(11) -0.0057(14)
C19 0.0329(11) 0.0401(10) 0.0365(10) -0.0059(8) -0.0106(8) -0.0020(8)
C20 0.0400(12) 0.0383(11) 0.0445(12) -0.0068(9) -0.0100(9) -0.0013(8)
C21 0.0507(14) 0.0461(13) 0.0506(14) -0.0021(11) -0.0168(11) -0.0001(10)
C22 0.0633(18) 0.0621(16) 0.0427(13) -0.0034(11) -0.0230(12) -0.0003(13)
C23 0.075(2) 0.072(2) 0.0547(17) -0.0287(15) -0.0258(15) 0.0064(16)
C24 0.0641(19) 0.0528(16) 0.0462(14) -0.0202(12) -0.0195(12) 0.0107(13)
C25 0.0533(16) 0.0479(14) 0.0554(14) -0.0201(12) -0.0197(12) 0.0125(11)
C26 0.0400(14) 0.0696(17) 0.0360(11) -0.0157(11) -0.0010(10) -0.0104(11)
N1 0.0336(12) 0.0348(11) 0.0325(10) -0.0059(8) -0.0054(8) -0.0063(8)
N2 0.0329(11) 0.0333(10) 0.0331(10) -0.0093(8) -0.0077(8) -0.0032(8)
O1 0.0314(9) 0.0420(9) 0.0349(8) -0.0077(7) -0.0062(6) -0.0047(7)
O2 0.0312(9) 0.0342(8) 0.0360(8) -0.0017(6) -0.0101(6) -0.0046(6)
O3 0.0305(10) 0.0444(11) 0.0423(10) -0.0082(8) -0.0024(8) 0.0016(8)
O4 0.0289(10) 0.0352(9) 0.0452(10) -0.0084(8) -0.0017(7) -0.0037(7)
O5 0.0285(10) 0.0801(15) 0.0533(12) -0.0169(10) 0.0038(8) 0.0002(9)
O6 0.0286(10) 0.0516(10) 0.0559(11) -0.0159(9) -0.0036(8) -0.0049(7)
O7 0.130(4) 0.085(2) 0.105(3) -0.0472(19) -0.012(2) 0.005(2)
O8 0.157(4) 0.0767(19) 0.104(3) -0.0406(19) -0.023(3) 0.021(2)
Co1 0.02533(13) 0.03400(13) 0.03094(13) -0.00577(8) -0.00369(8) -0.00270(8)

loop_
_atom_type_symbol
_atom_type_scat_dispersion_real
_atom_type_scat_dispersion_imag
_atom_type_scat_source
C 0.0033 0.0016 'International Tables Vol C 4.2.6.8 and 6.1.1.4'
H 0 0 'International Tables Vol C 4.2.6.8 and 6.1.1.4'
N 0.0061 0.0033 'International Tables Vol C 4.2.6.8 and 6.1.1.4'
O 0.0106 0.006 'International Tables Vol C 4.2.6.8 and 6.1.1.4'
Co 0.3494 0.9721 'International Tables Vol C 4.2.6.8 and 6.1.1.4'

loop_
_geom_angle_atom_site_label_1
_geom_angle_atom_site_label_2
_geom_angle_atom_site_label_3
_geom_angle
_geom_angle_site_symmetry_1
_geom_angle_site_symmetry_2
_geom_angle_site_symmetry_3
_geom_angle_publ_flag
C4 C3 C13 112.50(18) . . . yes
C4 C3 H3 108.9(18) . . . no
C13 C3 H3 106.0(18) . . . no
C4 C3 O1 108.60(18) . . . yes
C13 C3 O1 115.20(19) . . . yes
H3 C3 O1 105.2(18) . . . no
C3 C4 C25 111.2(2) . . . yes
C3 C4 H4 106.8(17) . . . no
C25 C4 H4 107.6(18) . . . no
C3 C4 N1 107.4(2) . . . yes
C25 C4 N1 113.4(2) . . . yes
H4 C4 N1 110.3(18) . . . no
C6 C5 H51 102.9(19) . . . no
C6 C5 H52 113.8(19) . . . no
H51 C5 H52 106(3) . . . no
C6 C5 N1 114.4(2) . . . yes
H51 C5 N1 114(2) . . . no
H52 C5 N1 105.7(18) . . . no
C5 C6 O3 118.1(3) . . . yes
C5 C6 O5 117.3(3) . . . yes
O3 C6 O5 124.6(3) . . . yes
C8 C7 C19 113.86(18) . . . yes
C8 C7 H7 111(2) . . . no
C19 C7 H7 105(2) . . . no
C8 C7 O2 106.00(19) . . . yes
C19 C7 O2 112.37(18) . . . yes
H7 C7 O2 109(2) . . . no
C7 C8 C26 111.8(2) . . . yes
C7 C8 H8 107(2) . . . no
C26 C8 H8 105.7(19) . . . no
C7 C8 N2 106.7(2) . . . yes
C26 C8 N2 113.8(2) . . . yes
H8 C8 N2 111.7(19) . . . no
C10 C9 H91 103(2) . . . no
C10 C9 H92 114.2(18) . . . no
H91 C9 H92 114(3) . . . no
C10 C9 N2 112.0(2) . . . yes
H91 C9 N2 106(2) . . . no
H92 C9 N2 108(2) . . . no
C9 C10 O4 117.3(2) . . . yes
C9 C10 O6 119.8(2) . . . yes
O4 C10 O6 122.9(3) . . . yes
H111 C11 H112 109(3) . . . no
H111 C11 H113 107(3) . . . no
H112 C11 H113 108(3) . . . no
H111 C11 N1 113(2) . . . no
H112 C11 N1 108(2) . . . no
H113 C11 N1 111(3) . . . no
H121 C12 H122 114(4) . . . no
H121 C12 H123 109(4) . . . no
H122 C12 H123 112(3) . . . no
H121 C12 N2 105(3) . . . no
H122 C12 N2 104(2) . . . no
H123 C12 N2 112(3) . . . no
C3 C13 C14 117.5(2) . . . yes
C3 C13 C18 124.1(2) . . . yes
C14 C13 C18 118.4(2) . . . yes
C13 C14 C15 120.6(3) . . . yes
C13 C14 H14 121(2) . . . no
C15 C14 H14 118(2) . . . no
C14 C15 C16 120.7(3) . . . yes
C14 C15 H15 116(2) . . . no
C16 C15 H15 122(2) . . . no
C15 C16 C17 119.3(3) . . . yes
C15 C16 H16 118(3) . . . no
C17 C16 H16 123(3) . . . no
C16 C17 C18 120.8(3) . . . yes
C16 C17 H17 118(3) . . . no
C18 C17 H17 121(3) . . . no
C17 C18 C13 120.3(3) . . . yes
C17 C18 H18 120(3) . . . no
C13 C18 H18 119(3) . . . no
C7 C19 C20 118.9(2) . . . yes
C7 C19 C24 122.1(2) . . . yes
C20 C19 C24 119.0(2) . . . yes
C19 C20 C21 119.9(2) . . . yes
C19 C20 H20 118(2) . . . no
C21 C20 H20 122(2) . . . no
C20 C21 C22 121.2(3) . . . yes
C20 C21 H21 121(2) . . . no
C22 C21 H21 118(2) . . . no
C21 C22 C23 118.9(3) . . . yes
C21 C22 H22 119(2) . . . no
C23 C22 H22 122(2) . . . no
C22 C23 C24 120.9(3) . . . yes
C22 C23 H23 124(3) . . . no
C24 C23 H23 115(3) . . . no
C19 C24 C23 120.1(3) . . . yes
C19 C24 H24 127(2) . . . no
C23 C24 H24 113(2) . . . no
C4 C25 H251 113(3) . . . no
C4 C25 H252 112(3) . . . no
H251 C25 H252 105(3) . . . no
C4 C25 H253 104(2) . . . no
H251 C25 H253 112(3) . . . no
H252 C25 H253 112(3) . . . no
C8 C26 H261 106.7(14) . . . no
C8 C26 H262 113.7(14) . . . no
H261 C26 H262 107.8(16) . . . no
C8 C26 H263 108.4(15) . . . no
H261 C26 H263 110.0(16) . . . no
H262 C26 H263 110.1(16) . . . no
C4 N1 C11 112.1(2) . . . yes
C4 N1 C5 110.5(2) . . . yes
C11 N1 C5 108.7(2) . . . yes
C4 N1 Co1 107.73(16) . . . yes
C11 N1 Co1 112.00(18) . . . yes
C5 N1 Co1 105.60(17) . . . yes
C8 N2 C9 113.9(2) . . . yes
C8 N2 C12 109.2(2) . . . yes
C9 N2 C12 109.5(2) . . . yes
C8 N2 Co1 108.86(16) . . . yes
C9 N2 Co1 103.45(15) . . . yes
C12 N2 Co1 111.83(18) . . . yes
C3 O1 H1 113(2) . . . no
C3 O1 Co1 108.01(14) . . . yes
H1 O1 Co1 116(2) . . . no
H2 O2 C7 110(2) . . . no
H2 O2 Co1 118(2) . . . no
C7 O2 Co1 106.88(14) . . . yes
C6 O3 Co1 116.3(2) . . . yes
C10 O4 Co1 116.47(18) . . . yes
H71 O7 H72 97(8) . . . no
H82 O8 H81 99(5) . . . no
N1 Co1 N2 175.36(11) . . . yes
N1 Co1 O1 80.01(8) . . . yes
N2 Co1 O1 96.88(7) . . . yes
N1 Co1 O2 104.32(7) . . . yes
N2 Co1 O2 79.39(8) . . . yes
O1 Co1 O2 168.39(6) . . . yes
N1 Co1 O3 81.10(9) . . . yes
N2 Co1 O3 102.12(8) . . . yes
O1 Co1 O3 84.75(8) . . . yes
O2 Co1 O3 85.30(8) . . . yes
N1 Co1 O4 95.94(8) . . . yes
N2 Co1 O4 80.75(8) . . . yes
O1 Co1 O4 93.36(8) . . . yes
O2 Co1 O4 96.85(8) . . . yes
O3 Co1 O4 176.72(9) . . . yes

loop_
_geom_bond_atom_site_label_1
_geom_bond_atom_site_label_2
_geom_bond_distance
_geom_bond_site_symmetry_1
_geom_bond_site_symmetry_2
_geom_bond_publ_flag
C3 C4 1.544(3) . . yes
C3 C13 1.519(3) . . yes
C3 H3 0.97(4) . . no
C3 O1 1.432(3) . . yes
C4 C25 1.517(4) . . yes
C4 H4 1.07(3) . . no
C4 N1 1.511(4) . . yes
C5 C6 1.533(5) . . yes
C5 H51 1.03(3) . . no
C5 H52 1.07(3) . . no
C5 N1 1.470(4) . . yes
C6 O3 1.266(4) . . yes
C6 O5 1.234(4) . . yes
C7 C8 1.530(3) . . yes
C7 C19 1.511(3) . . yes
C7 H7 0.94(3) . . no
C7 O2 1.441(3) . . yes
C8 C26 1.527(4) . . yes
C8 H8 0.94(3) . . no
C8 N2 1.512(4) . . yes
C9 C10 1.528(4) . . yes
C9 H91 0.95(4) . . no
C9 H92 1.04(3) . . no
C9 N2 1.481(4) . . yes
C10 O4 1.271(3) . . yes
C10 O6 1.243(4) . . yes
C11 H111 0.89(3) . . no
C11 H112 0.95(5) . . no
C11 H113 0.86(5) . . no
C11 N1 1.485(4) . . yes
C12 H121 0.945(19) . . no
C12 H122 1.10(5) . . no
C12 H123 1.01(5) . . no
C12 N2 1.475(4) . . yes
C13 C14 1.398(3) . . yes
C13 C18 1.377(4) . . yes
C14 C15 1.382(4) . . yes
C14 H14 0.93(4) . . no
C15 C16 1.374(6) . . yes
C15 H15 1.03(4) . . no
C16 C17 1.369(5) . . yes
C16 H16 0.88(5) . . no
C17 C18 1.400(5) . . yes
C17 H17 0.88(5) . . no
C18 H18 0.95(4) . . no
C19 C20 1.393(3) . . yes
C19 C24 1.384(4) . . yes
C20 C21 1.385(4) . . yes
C20 H20 0.98(3) . . no
C21 C22 1.366(4) . . yes
C21 H21 1.06(3) . . no
C22 C23 1.385(5) . . yes
C22 H22 1.02(4) . . no
C23 C24 1.380(5) . . yes
C23 H23 1.00(5) . . no
C24 H24 1.05(5) . . no
C25 H251 1.06(5) . . no
C25 H252 1.02(4) . . no
C25 H253 1.09(5) . . no
C26 H261 1.06(5) . . no
C26 H262 1.05(5) . . no
C26 H263 0.92(5) . . no
H1 O1 0.92(5) . . no
H2 O2 1.00(4) . . no
H71 O7 0.94(5) . . no
H72 O7 0.91(5) . . no
H81 O8 0.90(5) . . no
H82 O8 0.90(5) . . no
N1 Co1 2.185(2) . . yes
N2 Co1 2.179(2) . . yes
O1 Co1 2.2079(19) . . yes
O2 Co1 2.1354(18) . . yes
O3 Co1 2.059(2) . . yes
O4 Co1 2.0173(19) . . yes
